data_2106703
loop_
_publ_author_name
'Koto, K.'
'Morimoto, N.'
'Gyobu, A.'

_publ_section_title
;
 The superstructure of the intermediate pyrrhotite. I. Partially
 disordered distribution of metal vacancy in the 6C type, Fe~11~S~12~
;
_journal_coden_ASTM ACBCAR
_journal_issue 12
_journal_name_full
;
 Acta Crystallographica, Section B: Structural Crystallography and
 Crystal Chemistry
;
_journal_page_first 2759
_journal_page_last 2764
_journal_paper_doi 10.1107/s0567740875008849
_journal_volume 31
_journal_year 1975
_chemical_formula_sum 'Fe11 S12'
_space_group_crystal_system monoclinic
_space_group_IT_number 9
_space_group_name_Hall 'C -2yc (x+1/2*z,y,1/2*z)'
_space_group_name_H-M_alt 'F 1 d 1'
_cell_angle_alpha 90
_cell_angle_beta 90
_cell_angle_gamma 90
_cell_formula_units_Z 8
_cell_length_a 6.895
_cell_length_b 11.9536
_cell_length_c 34.518
_cell_volume 2844.976
_cod_data_source_file Koto_ACBCAR_1975_98.cif
_cod_data_source_block Fe11S12
_cod_original_sg_symbol_Hall 'C -2yc '
_cod_original_sg_symbol_H-M 'C 1 c 1 '
_cod_database_code 2106703

loop_
_space_group_symop_id
_space_group_symop_operation_xyz
1 x,y,z
2 x+1/4,-y,z+1/4
3 x,y+1/2,z+1/2
4 x+1/4,-y+1/2,z+3/4
5 x+1/2,y,z+1/2
6 x+3/4,-y,z+3/4
7 x+1/2,y+1/2,z
8 x+3/4,-y+1/2,z+1/4

loop_
_atom_site_label
_atom_site_type_symbol
_atom_site_fract_x
_atom_site_fract_y
_atom_site_fract_z
_atom_site_occupancy
_atom_site_U_iso_or_equiv
Fe1 Fe+2 0.125 0.25 0.0833 0.5 0.0
Fe2 Fe+2 0.125 0.25 0.1667 0.5 0.0
Fe3 Fe+2 0.375 0.5 0.0833 1 0.0
Fe4 Fe+2 0.625 0.25 0.0833 1 0.0
Fe5 Fe+2 0.875 0.5 0.0833 1 0.0
Fe6 Fe+2 0.125 0.25 0 1 0.0
Fe7 Fe+2 0.375 0.5 0 1 0.0
Fe8 Fe+2 0.625 0.25 0 1 0.0
Fe9 Fe+2 0.875 0.5 0 1 0.0
Fe10 Fe+2 0.375 0.5 0.1667 1 0.0
Fe11 Fe+2 0.625 0.25 0.1667 1 0.0
Fe12 Fe+2 0.875 0.5 0.1667 1 0.0
S1 S-2 0.375 0.1667 -0.0417 1 0.0
S2 S-2 0.625 0.0833 0.0417 1 0.0
S3 S-2 0.375 0.1667 0.125 1 0.0
S4 S-2 0.625 0.0833 -0.125 1 0.0
S5 S-2 0.375 0.1667 0.2917 1 0.0
S6 S-2 0.625 0.0833 -0.2917 1 0.0
S7 S-2 0.375 0.3333 0.0417 1 0.0
S8 S-2 0.625 -0.0833 -0.0417 1 0.0
S9 S-2 0.375 0.3333 0.2083 1 0.0
S10 S-2 0.625 -0.0833 -0.2083 1 0.0
S11 S-2 0.375 0.3333 0.375 1 0.0
S12 S-2 0.125 -0.0833 0.625 1 0.0

loop_
_cod_changelog_entry_id
_cod_changelog_entry_author
_cod_changelog_entry_date
_cod_changelog_entry_text
1 'Vaitkus, Antanas' 2018-07-19T18:11:26+03:00
;
 Changed the space group from 'C 1' to 'F 1 d 1' after consulting the
 original publication.
;
2 'Vaitkus, Antanas' 2022-05-31T15:40:00+03:00
;
 Corrected the '_space_group_IT_number' data item value by changing
 it from '15' to '9'.
;
